data_2230979
loop_
_publ_author_name
'Assani, Abderrazzak'
'Saadi, Mohamed'
'Zriouil, Mohammed'
'El Ammari, Lahcen'

_publ_contact_author_address
;
Laboratoire de Chimie du Solide Appliqu\'ee,
Facult\'e des Sciences, Universit\'e Mohammed V-Agdal
Avenue Ibn Battouta, B.P. 1014, Rabat, Maroc
;
_publ_contact_author_email abder_assani@yahoo.fr
_publ_contact_author_fax '212 537 77 54 40'
_publ_contact_author_name 'Abderrazzak  Assani'
_publ_contact_author_phone '212 537 77 54 40'
_publ_section_title
;
 Heptamagnesium bis(phosphate) tetrakis(hydrogen phosphate) with strong
 hydrogen bonds: Mg~7~(PO~4~)~2~(HPO~4~)~4~
;
_journal_coeditor_code BT5638
_journal_date_accepted 2011-09-06
_journal_date_recd_electronic 2011-09-05
_journal_issue 10
_journal_name_full 'Acta Crystallographica, Section E'
_journal_page_first i52
_journal_page_last i52
_journal_paper_category QI
_journal_paper_doi 10.1107/S1600536811036361
_journal_volume 67
_journal_year 2011
_chemical_formula_iupac 'Mg7 (P O4)2 (H P O4)4'
_chemical_formula_structural 'Mg7 (P O4)2 (P O3 OH)4'
_chemical_formula_sum 'H4 Mg7 O24 P6'
_chemical_formula_weight 744.02
_chemical_name_common 'magnesium hydrogen phosphate'
_chemical_name_systematic
;
Heptamagnesium bis(phosphate) tetrakis(hydrogen phosphate)
;
_space_group_IT_number 2
_symmetry_cell_setting triclinic
_symmetry_space_group_name_Hall '-P 1'
_symmetry_space_group_name_H-M 'P -1'
_atom_sites_solution_hydrogens difmap
_atom_sites_solution_primary direct
_atom_sites_solution_secondary difmap
_audit_creation_method SHELXL-97
_cell_angle_alpha 104.442(3)
_cell_angle_beta 108.505(5)
_cell_angle_gamma 101.189(8)
_cell_formula_units_Z 1
_cell_length_a 6.4204(5)
_cell_length_b 7.8489(4)
_cell_length_c 9.4315(5)
_cell_measurement_reflns_used 1923
_cell_measurement_temperature 296(2)
_cell_measurement_theta_max 27.56
_cell_measurement_theta_min 2.42
_cell_volume 416.70(5)
_computing_cell_refinement 'APEX2 (Bruker, 2005)'
_computing_data_collection 'APEX2 (Bruker, 2005)'
_computing_data_reduction 'SAINT (Bruker, 2005)'
_computing_molecular_graphics 'ORTEP-3 for Windows (Farrugia,1997) and DIAMOND (Brandenburg, 2006)'
_computing_publication_material 'WinGX publication routines (Farrugia, 1999)'
_computing_structure_refinement 'SHELXL97 (Sheldrick, 2008)'
_computing_structure_solution 'SHELXS97 (Sheldrick, 2008)'
_diffrn_ambient_temperature 296(2)
_diffrn_measured_fraction_theta_full 0.997
_diffrn_measured_fraction_theta_max 0.997
_diffrn_measurement_device_type 'Bruker X8 APEX Diffractometer'
_diffrn_measurement_method '\f and \w scans'
_diffrn_radiation_monochromator graphite
_diffrn_radiation_source 'fine-focus sealed tube'
_diffrn_radiation_type MoK\a
_diffrn_radiation_wavelength 0.71073
_diffrn_reflns_av_R_equivalents 0.0359
_diffrn_reflns_av_sigmaI/netI 0.0272
_diffrn_reflns_limit_h_max 8
_diffrn_reflns_limit_h_min -8
_diffrn_reflns_limit_k_max 10
_diffrn_reflns_limit_k_min -10
_diffrn_reflns_limit_l_max 12
_diffrn_reflns_limit_l_min -11
_diffrn_reflns_number 9421
_diffrn_reflns_theta_full 27.56
_diffrn_reflns_theta_max 27.56
_diffrn_reflns_theta_min 2.42
_exptl_absorpt_coefficient_mu 1.055
_exptl_absorpt_correction_T_max 0.929
_exptl_absorpt_correction_T_min 0.881
_exptl_absorpt_correction_type multi-scan
_exptl_absorpt_process_details '(SADABS; Bruker, 2005)'
_exptl_crystal_colour colourless
_exptl_crystal_density_diffrn 2.965
_exptl_crystal_density_method 'not measured'
_exptl_crystal_description parallelepipedic
_exptl_crystal_F_000 370
_exptl_crystal_size_max 0.16
_exptl_crystal_size_mid 0.10
_exptl_crystal_size_min 0.07
_refine_diff_density_max 0.430
_refine_diff_density_min -0.416
_refine_ls_extinction_method none
_refine_ls_goodness_of_fit_ref 1.065
_refine_ls_hydrogen_treatment constr
_refine_ls_matrix_type full
_refine_ls_number_parameters 169
_refine_ls_number_reflns 1923
_refine_ls_number_restraints 0
_refine_ls_restrained_S_all 1.065
_refine_ls_R_factor_all 0.0304
_refine_ls_R_factor_gt 0.0259
_refine_ls_shift/su_max 0.000
_refine_ls_shift/su_mean 0.000
_refine_ls_structure_factor_coef Fsqd
_refine_ls_weighting_details 'calc w=1/[\s^2^(Fo^2^)+(0.0325P)^2^+0.6237P] where P=(Fo^2^+2Fc^2^)/3'
_refine_ls_weighting_scheme calc
_refine_ls_wR_factor_gt 0.0691
_refine_ls_wR_factor_ref 0.0718
_reflns_number_gt 1715
_reflns_number_total 1923
_reflns_threshold_expression >2\s(I)
_cod_data_source_file bt5638.cif
_cod_data_source_block I
_cod_original_cell_volume 416.70(4)
_cod_database_code 2230979
_cod_database_fobs_code 2230979

loop_
_symmetry_equiv_pos_as_xyz
'x, y, z'
'-x, -y, -z'

loop_
_atom_site_type_symbol
_atom_site_label
_atom_site_fract_x
_atom_site_fract_y
_atom_site_fract_z
_atom_site_U_iso_or_equiv
_atom_site_adp_type
_atom_site_calc_flag
_atom_site_refinement_flags
_atom_site_occupancy
_atom_site_symmetry_multiplicity
Mg Mg1 -0.38348(12) 0.54390(10) -0.10950(8) 0.00639(17) Uani d . 1 1
Mg Mg2 0.0000 0.0000 0.0000 0.0094(2) Uani d S 1 2
Mg Mg3 -0.05324(13) 0.28758(10) -0.51536(9) 0.00821(17) Uani d . 1 1
Mg Mg4 -0.27778(13) 0.19081(11) -0.28530(9) 0.00902(17) Uani d . 1 1
P P1 0.22691(9) 0.14512(8) -0.22413(6) 0.00561(13) Uani d . 1 1
P P2 0.08899(9) 0.58025(7) -0.17255(6) 0.00465(13) Uani d . 1 1
P P3 -0.59090(9) 0.23141(8) -0.62865(7) 0.00658(14) Uani d . 1 1
O O1 0.0189(3) 0.1762(2) -0.33779(18) 0.0081(3) Uani d . 1 1
O O2 0.2208(3) 0.1877(2) -0.05694(18) 0.0074(3) Uani d . 1 1
O O3 0.4517(3) 0.2446(2) -0.22968(18) 0.0077(3) Uani d . 1 1
O O4 0.2013(3) -0.0667(2) -0.27972(18) 0.0091(3) Uani d . 1 1
H H4 0.1828 -0.1148 -0.2104 0.011 Uiso d R 1 1
O O5 0.3069(3) 0.5385(2) -0.08555(18) 0.0068(3) Uani d . 1 1
O O6 0.0589(3) 0.5452(2) -0.34643(18) 0.0073(3) Uani d . 1 1
O O7 0.1098(3) 0.7857(2) -0.09645(19) 0.0094(3) Uani d . 1 1
O O8 -0.1240(3) 0.4602(2) -0.16487(18) 0.0070(3) Uani d . 1 1
O O9 -0.3803(3) 0.2112(2) -0.50853(19) 0.0104(3) Uani d . 1 1
O O10 -0.5267(3) 0.3827(2) -0.69363(19) 0.0106(3) Uani d . 1 1
O O11 -0.7360(3) 0.0488(2) -0.76029(19) 0.0097(3) Uani d . 1 1
O O12 -0.7344(3) 0.2950(2) -0.52719(19) 0.0111(3) Uani d . 1 1
H H12 -0.6495 0.3935 -0.4485 0.013 Uiso d R 1 1

loop_
_atom_site_aniso_label
_atom_site_aniso_U_11
_atom_site_aniso_U_22
_atom_site_aniso_U_33
_atom_site_aniso_U_12
_atom_site_aniso_U_13
_atom_site_aniso_U_23
Mg1 0.0064(4) 0.0077(4) 0.0058(4) 0.0022(3) 0.0028(3) 0.0028(3)
Mg2 0.0120(5) 0.0086(5) 0.0095(5) 0.0035(4) 0.0061(4) 0.0034(4)
Mg3 0.0091(4) 0.0083(4) 0.0076(4) 0.0021(3) 0.0037(3) 0.0029(3)
Mg4 0.0093(4) 0.0082(4) 0.0104(4) 0.0027(3) 0.0047(3) 0.0031(3)
P1 0.0055(3) 0.0055(3) 0.0056(3) 0.0011(2) 0.0024(2) 0.0016(2)
P2 0.0045(3) 0.0052(3) 0.0047(3) 0.0017(2) 0.0019(2) 0.0020(2)
P3 0.0058(3) 0.0073(3) 0.0067(3) 0.0019(2) 0.0023(2) 0.0025(2)
O1 0.0056(7) 0.0103(8) 0.0084(8) 0.0024(6) 0.0019(6) 0.0041(6)
O2 0.0086(7) 0.0070(7) 0.0056(7) 0.0010(6) 0.0031(6) 0.0008(6)
O3 0.0056(7) 0.0078(7) 0.0088(7) -0.0002(6) 0.0037(6) 0.0019(6)
O4 0.0133(8) 0.0067(7) 0.0085(8) 0.0025(6) 0.0057(6) 0.0030(6)
O5 0.0053(7) 0.0094(7) 0.0068(7) 0.0034(6) 0.0024(6) 0.0034(6)
O6 0.0097(7) 0.0081(7) 0.0053(7) 0.0036(6) 0.0035(6) 0.0030(6)
O7 0.0119(8) 0.0060(7) 0.0109(8) 0.0038(6) 0.0050(6) 0.0021(6)
O8 0.0049(7) 0.0071(7) 0.0091(7) 0.0010(6) 0.0037(6) 0.0020(6)
O9 0.0085(8) 0.0157(8) 0.0086(8) 0.0059(6) 0.0030(6) 0.0052(6)
O10 0.0117(8) 0.0093(8) 0.0087(8) -0.0002(6) 0.0018(6) 0.0048(6)
O11 0.0098(7) 0.0073(7) 0.0102(8) 0.0014(6) 0.0025(6) 0.0025(6)
O12 0.0084(8) 0.0137(8) 0.0099(8) 0.0037(6) 0.0042(6) 0.0010(6)

loop_
_atom_type_symbol
_atom_type_description
_atom_type_scat_dispersion_real
_atom_type_scat_dispersion_imag
_atom_type_scat_source
O O 0.0106 0.0060 'International Tables Vol C Tables 4.2.6.8 and 6.1.1.4'
H H 0.0000 0.0000 'International Tables Vol C Tables 4.2.6.8 and 6.1.1.4'
Mg Mg 0.0486 0.0363 'International Tables Vol C Tables 4.2.6.8 and 6.1.1.4'
P P 0.1023 0.0942 'International Tables Vol C Tables 4.2.6.8 and 6.1.1.4'

loop_
_geom_angle_atom_site_label_1
_geom_angle_atom_site_label_2
_geom_angle_atom_site_label_3
_geom_angle_site_symmetry_1
_geom_angle_site_symmetry_3
_geom_angle
O10 Mg1 O5 2_464 2_565 177.45(7)
O10 Mg1 O5 2_464 1_455 93.60(7)
O5 Mg1 O5 2_565 1_455 84.54(7)
O10 Mg1 O8 2_464 . 89.62(7)
O5 Mg1 O8 2_565 . 91.62(7)
O5 Mg1 O8 1_455 . 161.77(7)
O10 Mg1 O2 2_464 2_565 97.16(7)
O5 Mg1 O2 2_565 2_565 84.67(7)
O5 Mg1 O2 1_455 2_565 92.32(7)
O8 Mg1 O2 . 2_565 105.09(7)
O10 Mg1 O3 2_464 1_455 96.93(7)
O5 Mg1 O3 2_565 1_455 81.15(6)
O5 Mg1 O3 1_455 1_455 83.53(6)
O8 Mg1 O3 . 1_455 78.27(6)
O2 Mg1 O3 2_565 1_455 165.53(7)
O7 Mg2 O7 1_545 2_565 180.00(7)
O7 Mg2 O2 1_545 . 91.18(6)
O7 Mg2 O2 2_565 . 88.82(6)
O7 Mg2 O2 1_545 2 88.82(6)
O7 Mg2 O2 2_565 2 91.18(6)
O2 Mg2 O2 . 2 180.00(7)
O7 Mg2 O11 1_545 2_454 90.17(6)
O7 Mg2 O11 2_565 2_454 89.83(6)
O2 Mg2 O11 . 2_454 85.85(6)
O2 Mg2 O11 2 2_454 94.15(6)
O7 Mg2 O11 1_545 1_656 89.83(6)
O7 Mg2 O11 2_565 1_656 90.17(6)
O2 Mg2 O11 . 1_656 94.15(6)
O2 Mg2 O11 2 1_656 85.85(6)
O11 Mg2 O11 2_454 1_656 180.00(8)
O4 Mg3 O1 2_554 . 104.92(7)
O4 Mg3 O6 2_554 . 165.27(8)
O1 Mg3 O6 . . 89.19(7)
O4 Mg3 O6 2_554 2_564 87.80(7)
O1 Mg3 O6 . 2_564 165.83(8)
O6 Mg3 O6 . 2_564 78.70(7)
O4 Mg3 O12 2_554 1_655 89.06(7)
O1 Mg3 O12 . 1_655 90.91(7)
O6 Mg3 O12 . 1_655 95.01(7)
O6 Mg3 O12 2_564 1_655 82.93(7)
O4 Mg3 O9 2_554 . 82.41(7)
O1 Mg3 O9 . . 80.21(7)
O6 Mg3 O9 . . 96.14(7)
O6 Mg3 O9 2_564 . 108.15(7)
O12 Mg3 O9 1_655 . 165.63(8)
O8 Mg4 O11 . 2_454 135.86(7)
O8 Mg4 O9 . . 97.00(7)
O11 Mg4 O9 2_454 . 124.27(7)
O8 Mg4 O3 . 1_455 83.43(7)
O11 Mg4 O3 2_454 1_455 102.94(7)
O9 Mg4 O3 . 1_455 98.66(7)
O8 Mg4 O1 . . 88.96(7)
O11 Mg4 O1 2_454 . 84.69(7)
O9 Mg4 O1 . . 79.14(7)
O3 Mg4 O1 1_455 . 171.78(7)
O3 P1 O1 . . 111.79(9)
O3 P1 O2 . . 114.92(9)
O1 P1 O2 . . 110.31(9)
O3 P1 O4 . . 106.96(9)
O1 P1 O4 . . 107.87(9)
O2 P1 O4 . . 104.43(9)
O5 P2 O6 . . 109.03(9)
O5 P2 O8 . . 111.40(9)
O6 P2 O8 . . 109.62(9)
O5 P2 O7 . . 109.95(9)
O6 P2 O7 . . 108.49(9)
O8 P2 O7 . . 108.30(9)
O10 P3 O11 . . 112.06(9)
O10 P3 O9 . . 112.08(9)
O11 P3 O9 . . 111.85(9)
O10 P3 O12 . . 107.28(9)
O11 P3 O12 . . 109.21(9)
O9 P3 O12 . . 103.90(9)

loop_
_geom_bond_atom_site_label_1
_geom_bond_atom_site_label_2
_geom_bond_site_symmetry_2
_geom_bond_distance
Mg1 O10 2_464 2.0235(17)
Mg1 O5 2_565 2.0462(17)
Mg1 O5 1_455 2.0643(17)
Mg1 O8 . 2.0698(17)
Mg1 O2 2_565 2.1093(17)
Mg1 O3 1_455 2.2065(17)
Mg2 O7 1_545 2.0630(16)
Mg2 O7 2_565 2.0630(16)
Mg2 O2 . 2.1296(15)
Mg2 O2 2 2.1296(15)
Mg2 O11 2_454 2.2395(16)
Mg2 O11 1_656 2.2395(16)
Mg3 O4 2_554 2.0415(17)
Mg3 O1 . 2.0443(17)
Mg3 O6 . 2.0606(17)
Mg3 O6 2_564 2.0649(17)
Mg3 O12 1_655 2.0759(17)
Mg3 O9 . 2.0954(17)
Mg4 O8 . 2.0041(17)
Mg4 O11 2_454 2.0426(18)
Mg4 O9 . 2.0544(17)
Mg4 O3 1_455 2.0549(17)
Mg4 O1 . 2.1312(17)
P1 O3 . 1.5252(16)
P1 O1 . 1.5297(16)
P1 O2 . 1.5431(16)
P1 O4 . 1.5718(16)
P2 O5 . 1.5237(16)
P2 O6 . 1.5350(16)
P2 O8 . 1.5362(16)
P2 O7 . 1.5533(16)
P3 O10 . 1.5131(16)
P3 O11 . 1.5245(17)
P3 O9 . 1.5287(16)
P3 O12 . 1.5853(17)
O2 Mg1 2_565 2.1093(17)
O3 Mg4 1_655 2.0549(17)
O3 Mg1 1_655 2.2065(17)
O4 Mg3 2_554 2.0415(17)
O4 H4 . 0.8601
O5 Mg1 2_565 2.0462(17)
O5 Mg1 1_655 2.0643(17)
O6 Mg3 2_564 2.0649(17)
O7 Mg2 1_565 2.0630(16)
O10 Mg1 2_464 2.0235(17)
O11 Mg4 2_454 2.0426(18)
O11 Mg2 1_454 2.2395(16)
O12 Mg3 1_455 2.0759(17)
O12 H12 . 0.8600

loop_
_geom_hbond_atom_site_label_D
_geom_hbond_atom_site_label_H
_geom_hbond_atom_site_label_A
_geom_hbond_site_symmetry_A
_geom_hbond_distance_DH
_geom_hbond_distance_HA
_geom_hbond_distance_DA
_geom_hbond_angle_DHA
O4 H4 O7 1_545 0.86 1.61 2.460(2) 171.8
O12 H12 O10 2_464 0.86 1.80 2.656(2) 171.1
